data_2231425
loop_
_publ_author_name
'Al-Youbi, Abdulrahman O.'
'Asiri, Abdullah M.'
'Faidallah, Hassan M.'
'Alamry, Khalid A.'
'Ng, Seik Weng'

_publ_section_title
;
 2-[(Indan-1-ylidene)amino]ethanol
;
_journal_coeditor_code BT5608
_journal_issue 9
_journal_name_full 'Acta Crystallographica Section E'
_journal_page_first o2425
_journal_paper_doi 10.1107/S1600536811032843
_journal_volume 67
_journal_year 2011
_chemical_formula_iupac 'C11 H13 N O'
_chemical_formula_moiety 'C11 H13 N O'
_chemical_formula_sum 'C11 H13 N O'
_chemical_formula_weight 175.22
_chemical_name_systematic
;
2-[(Indan-1-ylidene)amino]ethanol
;
_space_group_IT_number 15
_symmetry_cell_setting monoclinic
_symmetry_space_group_name_Hall '-C 2yc'
_symmetry_space_group_name_H-M 'C 1 2/c 1'
_atom_sites_solution_hydrogens geom
_atom_sites_solution_primary direct
_atom_sites_solution_secondary difmap
_audit_creation_method SHELXL-97
_cell_angle_alpha 90.00
_cell_angle_beta 112.855(3)
_cell_angle_gamma 90.00
_cell_formula_units_Z 8
_cell_length_a 16.0207(4)
_cell_length_b 9.2002(2)
_cell_length_c 13.0600(3)
_cell_measurement_reflns_used 1977
_cell_measurement_temperature 100(2)
_cell_measurement_theta_max 74.19
_cell_measurement_theta_min 3.67
_cell_volume 1773.83(8)
_computing_cell_refinement 'CrysAlis PRO (Agilent, 2010)'
_computing_data_collection 'CrysAlis PRO (Agilent, 2010)'
_computing_data_reduction 'CrysAlis PRO (Agilent, 2010)'
_computing_molecular_graphics 'X-SEED (Barbour, 2001)'
_computing_publication_material 'publCIF (Westrip, 2010)'
_computing_structure_refinement 'SHELXL97 (Sheldrick, 2008)'
_computing_structure_solution 'SHELXS97 (Sheldrick, 2008)'
_diffrn_ambient_temperature 100(2)
_diffrn_detector_area_resol_mean 10.4041
_diffrn_measured_fraction_theta_full 0.963
_diffrn_measured_fraction_theta_max 0.963
_diffrn_measurement_device_type 'Agilent SuperNova Dual diffractometer with an Atlas detector'
_diffrn_measurement_method \w
_diffrn_radiation_monochromator Mirror
_diffrn_radiation_source 'SuperNova (Cu) X-ray Source'
_diffrn_radiation_type CuK\a
_diffrn_radiation_wavelength 1.54184
_diffrn_reflns_av_R_equivalents 0.0154
_diffrn_reflns_av_sigmaI/netI 0.0215
_diffrn_reflns_limit_h_max 19
_diffrn_reflns_limit_h_min -19
_diffrn_reflns_limit_k_max 6
_diffrn_reflns_limit_k_min -11
_diffrn_reflns_limit_l_max 16
_diffrn_reflns_limit_l_min -15
_diffrn_reflns_number 3090
_diffrn_reflns_theta_full 74.36
_diffrn_reflns_theta_max 74.36
_diffrn_reflns_theta_min 5.67
_diffrn_standards_decay_% 0
_diffrn_standards_interval_count 0
_diffrn_standards_interval_time 0
_diffrn_standards_number 0
_exptl_absorpt_coefficient_mu 0.665
_exptl_absorpt_correction_T_max 0.9365
_exptl_absorpt_correction_T_min 0.8254
_exptl_absorpt_correction_type multi-scan
_exptl_absorpt_process_details '(CrysAlis PRO; Agilent, 2010)'
_exptl_crystal_colour colorless
_exptl_crystal_density_diffrn 1.312
_exptl_crystal_density_method 'not measured'
_exptl_crystal_description prism
_exptl_crystal_F_000 752
_exptl_crystal_size_max 0.30
_exptl_crystal_size_mid 0.30
_exptl_crystal_size_min 0.10
_refine_diff_density_max 0.293
_refine_diff_density_min -0.211
_refine_ls_extinction_method none
_refine_ls_goodness_of_fit_ref 1.017
_refine_ls_hydrogen_treatment mixed
_refine_ls_matrix_type full
_refine_ls_number_parameters 122
_refine_ls_number_reflns 1745
_refine_ls_number_restraints 0
_refine_ls_restrained_S_all 1.017
_refine_ls_R_factor_all 0.0403
_refine_ls_R_factor_gt 0.0371
_refine_ls_shift/su_max 0.001
_refine_ls_shift/su_mean 0.001
_refine_ls_structure_factor_coef Fsqd
_refine_ls_weighting_details 'calc w=1/[\s^2^(Fo^2^)+(0.0573P)^2^+1.1159P] where P=(Fo^2^+2Fc^2^)/3'
_refine_ls_weighting_scheme calc
_refine_ls_wR_factor_gt 0.0951
_refine_ls_wR_factor_ref 0.0988
_reflns_number_gt 1590
_reflns_number_total 1745
_reflns_threshold_expression I>2\s(I)
_cod_data_source_file bt5608.cif
_cod_data_source_block I
_cod_original_cell_volume 1773.83(7)
_cod_original_sg_symbol_H-M 'C 2/c'
_cod_database_code 2231425
_cod_database_fobs_code 2231425

loop_
_symmetry_equiv_pos_as_xyz
'x, y, z'
'-x, y, -z+1/2'
'x+1/2, y+1/2, z'
'-x+1/2, y+1/2, -z+1/2'
'-x, -y, -z'
'x, -y, z-1/2'
'-x+1/2, -y+1/2, -z'
'x+1/2, -y+1/2, z-1/2'

loop_
_atom_site_type_symbol
_atom_site_label
_atom_site_fract_x
_atom_site_fract_y
_atom_site_fract_z
_atom_site_U_iso_or_equiv
_atom_site_adp_type
_atom_site_calc_flag
_atom_site_refinement_flags
_atom_site_occupancy
_atom_site_symmetry_multiplicity
O O1 0.61199(6) 0.25279(9) 0.23182(7) 0.0186(2) Uani d . 1 1
H H1 0.5586(14) 0.303(2) 0.2000(16) 0.051(6) Uiso d . 1 1
N N1 0.54795(6) 0.41152(11) 0.38232(7) 0.0155(2) Uani d . 1 1
C C1 0.50616(8) 0.78897(13) 0.39934(9) 0.0162(3) Uani d . 1 1
C C2 0.44473(8) 0.90379(13) 0.36833(10) 0.0186(3) Uani d . 1 1
H H2 0.4646 1.0007 0.3891 0.022 Uiso calc R 1 1
C C3 0.35384(8) 0.87441(13) 0.30649(10) 0.0194(3) Uani d . 1 1
H H3 0.3114 0.9521 0.2851 0.023 Uiso calc R 1 1
C C4 0.32389(8) 0.73221(13) 0.27531(9) 0.0180(3) Uani d . 1 1
H H4 0.2615 0.7139 0.2334 0.022 Uiso calc R 1 1
C C5 0.38514(8) 0.61760(13) 0.30546(9) 0.0160(3) Uani d . 1 1
H H5 0.3653 0.5209 0.2840 0.019 Uiso calc R 1 1
C C6 0.47636(7) 0.64727(12) 0.36786(9) 0.0148(3) Uani d . 1 1
C C7 0.55414(7) 0.54679(13) 0.40624(9) 0.0147(3) Uani d . 1 1
C C8 0.63802(7) 0.63476(13) 0.47441(9) 0.0174(3) Uani d . 1 1
H H8A 0.6859 0.6219 0.4450 0.021 Uiso calc R 1 1
H H8B 0.6620 0.6034 0.5531 0.021 Uiso calc R 1 1
C C9 0.60731(8) 0.79464(13) 0.46423(10) 0.0192(3) Uani d . 1 1
H H9A 0.6218 0.8381 0.5385 0.023 Uiso calc R 1 1
H H9B 0.6372 0.8525 0.4242 0.023 Uiso calc R 1 1
C C10 0.63052(8) 0.32330(13) 0.42013(9) 0.0181(3) Uani d . 1 1
H H10A 0.6415 0.2820 0.4942 0.022 Uiso calc R 1 1
H H10B 0.6830 0.3850 0.4268 0.022 Uiso calc R 1 1
C C11 0.62087(8) 0.20122(12) 0.33805(9) 0.0173(3) Uani d . 1 1
H H11A 0.6747 0.1373 0.3680 0.021 Uiso calc R 1 1
H H11B 0.5670 0.1423 0.3299 0.021 Uiso calc R 1 1

loop_
_atom_site_aniso_label
_atom_site_aniso_U_11
_atom_site_aniso_U_22
_atom_site_aniso_U_33
_atom_site_aniso_U_12
_atom_site_aniso_U_13
_atom_site_aniso_U_23
O1 0.0162(4) 0.0219(4) 0.0178(4) 0.0038(3) 0.0067(3) 0.0012(3)
N1 0.0144(5) 0.0173(5) 0.0142(5) 0.0019(4) 0.0047(4) 0.0002(4)
C1 0.0172(6) 0.0184(6) 0.0147(5) -0.0006(4) 0.0080(4) -0.0002(4)
C2 0.0223(6) 0.0158(5) 0.0194(6) 0.0006(5) 0.0102(5) 0.0001(4)
C3 0.0198(6) 0.0199(6) 0.0197(6) 0.0062(5) 0.0090(5) 0.0043(5)
C4 0.0144(5) 0.0230(6) 0.0163(5) 0.0023(5) 0.0055(4) 0.0018(4)
C5 0.0158(6) 0.0182(6) 0.0147(5) -0.0002(4) 0.0066(4) -0.0003(4)
C6 0.0153(6) 0.0168(6) 0.0131(5) 0.0013(4) 0.0064(4) 0.0005(4)
C7 0.0128(5) 0.0191(6) 0.0120(5) -0.0007(4) 0.0044(4) 0.0000(4)
C8 0.0139(5) 0.0187(6) 0.0171(5) -0.0007(4) 0.0033(4) -0.0014(4)
C9 0.0165(6) 0.0174(6) 0.0222(6) -0.0017(4) 0.0058(5) -0.0031(5)
C10 0.0144(5) 0.0197(6) 0.0166(6) 0.0041(4) 0.0020(4) 0.0005(4)
C11 0.0159(5) 0.0161(5) 0.0191(6) 0.0028(4) 0.0058(4) 0.0018(4)

loop_
_atom_type_symbol
_atom_type_description
_atom_type_scat_dispersion_real
_atom_type_scat_dispersion_imag
_atom_type_scat_source
C C 0.0181 0.0091 'International Tables Vol C Tables 4.2.6.8 and 6.1.1.4'
H H 0.0000 0.0000 'International Tables Vol C Tables 4.2.6.8 and 6.1.1.4'
N N 0.0311 0.0180 'International Tables Vol C Tables 4.2.6.8 and 6.1.1.4'
O O 0.0492 0.0322 'International Tables Vol C Tables 4.2.6.8 and 6.1.1.4'

loop_
_geom_angle_atom_site_label_1
_geom_angle_atom_site_label_2
_geom_angle_atom_site_label_3
_geom_angle
C11 O1 H1 109.4(12)
C7 N1 C10 118.90(10)
C2 C1 C6 120.08(11)
C2 C1 C9 128.34(11)
C6 C1 C9 111.57(10)
C3 C2 C1 118.95(11)
C3 C2 H2 120.5
C1 C2 H2 120.5
C2 C3 C4 120.97(11)
C2 C3 H3 119.5
C4 C3 H3 119.5
C5 C4 C3 120.20(11)
C5 C4 H4 119.9
C3 C4 H4 119.9
C4 C5 C6 118.76(11)
C4 C5 H5 120.6
C6 C5 H5 120.6
C1 C6 C5 121.05(11)
C1 C6 C7 109.80(10)
C5 C6 C7 129.11(11)
N1 C7 C6 123.55(10)
N1 C7 C8 128.83(10)
C6 C7 C8 107.61(10)
C7 C8 C9 106.09(9)
C7 C8 H8A 110.5
C9 C8 H8A 110.5
C7 C8 H8B 110.5
C9 C8 H8B 110.5
H8A C8 H8B 108.7
C1 C9 C8 104.63(9)
C1 C9 H9A 110.8
C8 C9 H9A 110.8
C1 C9 H9B 110.8
C8 C9 H9B 110.8
H9A C9 H9B 108.9
N1 C10 C11 109.93(9)
N1 C10 H10A 109.7
C11 C10 H10A 109.7
N1 C10 H10B 109.7
C11 C10 H10B 109.7
H10A C10 H10B 108.2
O1 C11 C10 112.74(9)
O1 C11 H11A 109.0
C10 C11 H11A 109.0
O1 C11 H11B 109.0
C10 C11 H11B 109.0
H11A C11 H11B 107.8

loop_
_geom_bond_atom_site_label_1
_geom_bond_atom_site_label_2
_geom_bond_distance
O1 C11 1.4201(14)
O1 H1 0.91(2)
N1 C7 1.2776(15)
N1 C10 1.4646(14)
C1 C2 1.3924(16)
C1 C6 1.3943(16)
C1 C9 1.5101(16)
C2 C3 1.3900(16)
C2 H2 0.9500
C3 C4 1.3985(17)
C3 H3 0.9500
C4 C5 1.3890(16)
C4 H4 0.9500
C5 C6 1.3962(15)
C5 H5 0.9500
C6 C7 1.4742(15)
C7 C8 1.5245(15)
C8 C9 1.5403(16)
C8 H8A 0.9900
C8 H8B 0.9900
C9 H9A 0.9900
C9 H9B 0.9900
C10 C11 1.5185(16)
C10 H10A 0.9900
C10 H10B 0.9900
C11 H11A 0.9900
C11 H11B 0.9900

loop_
_geom_hbond_atom_site_label_D
_geom_hbond_atom_site_label_H
_geom_hbond_atom_site_label_A
_geom_hbond_site_symmetry_A
_geom_hbond_distance_DH
_geom_hbond_distance_HA
_geom_hbond_distance_DA
_geom_hbond_angle_DHA
_geom_hbond_publ_flag
O1 H1 N1 2_655 0.91(2) 1.91(2) 2.8200(10) 173(2) yes

loop_
_geom_torsion_atom_site_label_1
_geom_torsion_atom_site_label_2
_geom_torsion_atom_site_label_3
_geom_torsion_atom_site_label_4
_geom_torsion
C6 C1 C2 C3 0.39(17)
C9 C1 C2 C3 178.90(11)
C1 C2 C3 C4 -0.12(17)
C2 C3 C4 C5 -0.35(18)
C3 C4 C5 C6 0.53(16)
C2 C1 C6 C5 -0.20(17)
C9 C1 C6 C5 -178.95(10)
C2 C1 C6 C7 177.55(10)
C9 C1 C6 C7 -1.19(13)
C4 C5 C6 C1 -0.26(16)
C4 C5 C6 C7 -177.54(10)
C10 N1 C7 C6 176.83(10)
C10 N1 C7 C8 -2.07(17)
C1 C6 C7 N1 -174.79(10)
C5 C6 C7 N1 2.73(18)
C1 C6 C7 C8 4.31(12)
C5 C6 C7 C8 -178.17(11)
N1 C7 C8 C9 173.44(11)
C6 C7 C8 C9 -5.60(12)
C2 C1 C9 C8 179.04(11)
C6 C1 C9 C8 -2.35(13)
C7 C8 C9 C1 4.78(12)
C7 N1 C10 C11 -148.98(10)
N1 C10 C11 O1 63.93(12)

loop_
_cod_related_entry_id
_cod_related_entry_database
_cod_related_entry_code
1 ChemSpider 30656911
